data_1529166
loop_
_publ_author_name
'Ritter, C.'
'Blasco, J.'
'Morellon, L.'
'de Teresa, J.M.'
'Serrate, D.'
'Ibarra, M.R.'
'Garcia, J.'

_publ_section_title
;
 Structural and magnetic details of 3d-element doped Sr2 Fe0.75 T0.25 Mo
 O6
;
_journal_name_full 'Solid State Sciences'
_journal_page_first 419
_journal_page_last 431
_journal_volume 6
_journal_year 2004
_chemical_formula_sum 'Fe0.75 Mn0.25 Mo O6 Sr2'
_chemical_name_systematic 'Sr2 (Fe0.60 Mn0.25 Mo0.15) ((Mo0.85 Fe0.15) O6)'
_space_group_IT_number 14
_symmetry_space_group_name_Hall '-P 2yn'
_symmetry_space_group_name_H-M 'P 1 21/n 1'
_cell_angle_alpha 90
_cell_angle_beta 89.9
_cell_angle_gamma 90
_cell_formula_units_Z 2
_cell_length_a 5.5911
_cell_length_b 5.578
_cell_length_c 7.8749
_cell_volume 245.595
_citation_journal_id_ASTM SSSCFJ
_cod_data_source_file Ritter_SSSCFJ_2004_64.cif
_cod_data_source_block Fe0.75Mn0.25Mo1O6Sr2
_cod_original_cell_volume 245.5954
_cod_original_sg_symbol_Hall '-P 2ybc (x-z,y,z)'
_cod_original_formula_sum 'Fe0.75 Mn0.25 Mo1 O6 Sr2'
_cod_database_code 1529166

loop_
_symmetry_equiv_pos_as_xyz
x,y,z
-x+1/2,y+1/2,-z+1/2
-x,-y,-z
x-1/2,-y-1/2,z-1/2

loop_
_atom_site_label
_atom_site_type_symbol
_atom_site_fract_x
_atom_site_fract_y
_atom_site_fract_z
_atom_site_occupancy
_atom_site_U_iso_or_equiv
Mo1 Mo+6 0.5 0 0.5 0.85 0.0
Fe1 Fe+3 0.5 0 0.5 0.15 0.0
Mn1 Mn+2 0.5 0 0 0.25 0.0
O2 O-2 0.2676 0.2628 0.5227 1 0.0
Fe2 Fe+2 0.5 0 0 0.6 0.0
O1 O-2 0.2454 0.2493 0.9843 1 0.0
O3 O-2 0.9675 0.4956 0.749 1 0.0
Sr1 Sr+2 0.002 -0.004 0.75 1 0.0
Mo2 Mo+5 0.5 0 0 0.15 0.0
